data_2210443
loop_
_publ_author_name
'Jian Gao'
'Tongtao Xu'
'Daqi Wang'

_publ_section_title
;[<i>N</i>-(2-Aminoethyl)-<i>N</i>-(3-aminopropyl)amine](2-aminopyrimidine)chlorocopper(II)
 perchlorate
;
_journal_coeditor_code XU2101
_journal_issue 9
_journal_name_full 'Acta Crystallographica Section E'
_journal_page_first m2189
_journal_page_last m2190
_journal_paper_doi 10.1107/S1600536806031709
_journal_volume 62
_journal_year 2006
_chemical_formula_iupac '[Cu (C5 H15 N3)(C4 H5 N3) Cl](Cl O4)'
_chemical_formula_moiety 'C9 H20 Cl Cu N6, Cl O4'
_chemical_formula_sum 'C9 H20 Cl2 Cu N6 O4'
_chemical_formula_weight 410.75
_chemical_name_systematic
;
 ?
;
_space_group_IT_number 33
_symmetry_cell_setting orthorhombic
_symmetry_space_group_name_Hall 'P 2c -2n'
_symmetry_space_group_name_H-M 'P n a 21'
_atom_sites_solution_hydrogens geom
_atom_sites_solution_primary direct
_atom_sites_solution_secondary difmap
_audit_creation_method SHELXL-97
_cell_angle_alpha 90.00
_cell_angle_beta 90.00
_cell_angle_gamma 90.00
_cell_formula_units_Z 4
_cell_length_a 12.019(2)
_cell_length_b 15.450(3)
_cell_length_c 8.8057(16)
_cell_measurement_reflns_used 3064
_cell_measurement_temperature 298(2)
_cell_measurement_theta_max 25.0
_cell_measurement_theta_min 2.6
_cell_volume 1635.2(5)
_computing_cell_refinement 'SAINT (Bruker, 2003)'
_computing_data_collection 'SMART (Bruker, 2003)'
_computing_data_reduction SAINT
_computing_molecular_graphics 'SHELXTL (Sheldrick, 1997b)'
_computing_publication_material SHELXTL
_computing_structure_refinement 'SHELXL-97 (Sheldrick, 1997a)'
_computing_structure_solution 'SHELXS-97 (Sheldrick, 1997a)'
_diffrn_ambient_temperature 298(2)
_diffrn_measured_fraction_theta_full 1.00
_diffrn_measured_fraction_theta_max 1.00
_diffrn_measurement_device_type 'Bruker Smart 1000 detector'
_diffrn_measurement_method '\f and \w scans'
_diffrn_radiation_monochromator graphite
_diffrn_radiation_source 'fine-focus sealed tube'
_diffrn_radiation_type MoK\a
_diffrn_radiation_wavelength 0.71073
_diffrn_reflns_av_R_equivalents 0.032
_diffrn_reflns_av_sigmaI/netI 0.034
_diffrn_reflns_limit_h_max 12
_diffrn_reflns_limit_h_min -14
_diffrn_reflns_limit_k_max 18
_diffrn_reflns_limit_k_min -18
_diffrn_reflns_limit_l_max 10
_diffrn_reflns_limit_l_min -9
_diffrn_reflns_number 8212
_diffrn_reflns_theta_full 25.0
_diffrn_reflns_theta_max 25.0
_diffrn_reflns_theta_min 2.1
_diffrn_standards_interval_count 0
_diffrn_standards_interval_time 0
_diffrn_standards_number 0
_exptl_absorpt_coefficient_mu 1.688
_exptl_absorpt_correction_T_max 0.606
_exptl_absorpt_correction_T_min 0.540
_exptl_absorpt_correction_type multi-scan
_exptl_absorpt_process_details 'SADABS (Sheldrick, 2002)'
_exptl_crystal_colour blue
_exptl_crystal_density_diffrn 1.668
_exptl_crystal_density_method 'not measured'
_exptl_crystal_description block
_exptl_crystal_F_000 844
_exptl_crystal_size_max 0.35
_exptl_crystal_size_mid 0.32
_exptl_crystal_size_min 0.30
_refine_diff_density_max 1.35
_refine_diff_density_min -0.55
_refine_ls_abs_structure_details 'Flack (1983), 1249 Friedel Pairs'
_refine_ls_abs_structure_Flack 0.43(4)
_refine_ls_extinction_method none
_refine_ls_goodness_of_fit_ref 1.159
_refine_ls_hydrogen_treatment constr
_refine_ls_matrix_type full
_refine_ls_number_parameters 199
_refine_ls_number_reflns 2799
_refine_ls_number_restraints 1
_refine_ls_restrained_S_all 1.159
_refine_ls_R_factor_all 0.071
_refine_ls_R_factor_gt 0.063
_refine_ls_shift/su_max 0.001
_refine_ls_shift/su_mean 0.000
_refine_ls_structure_factor_coef Fsqd
_refine_ls_weighting_details 'calc w=1/[\s^2^(Fo^2^)+(0.0315P)^2^+11.4496P] where P=(Fo^2^+2Fc^2^)/3'
_refine_ls_weighting_scheme calc
_refine_ls_wR_factor_gt 0.144
_refine_ls_wR_factor_ref 0.148
_reflns_number_gt 2500
_reflns_number_total 2799
_reflns_threshold_expression I>2\s(I)
_cod_data_source_file xu2101.cif
_cod_data_source_block I
_cod_depositor_comments
;
The following automatic conversions were performed:
'_symmetry_cell_setting' value 'Orthorhombic' changed to 'orthorhombic'
according to '/home/saulius/struct/CIF-dictionaries/cif_core.dic'
dictionary named 'cif_core.dic' version 2.4.1 from 2010-06-29.

Automatic conversion script
Id: cif_fix_enum 1527 2010-12-29 10:47:43Z saulius 

The following automatic conversions were performed:

'_symmetry_cell_setting' value 'Orthorhombic' changed to
'orthorhombic' according to
/home/saulius/struct/CIF-dictionaries/cif_core.dic dictionary named
'cif_core.dic' version 2.4.1 from 2010-06-29.

Automatic conversion script
Id: cif_fix_values 1715 2011-07-08 13:25:40Z adriana 
;
_cod_database_code 2210443
_cod_database_fobs_code 2210443

loop_
_symmetry_equiv_pos_as_xyz
'x, y, z'
'-x, -y, z+1/2'
'-x+1/2, y+1/2, z+1/2'
'x+1/2, -y+1/2, z'

loop_
_atom_site_type_symbol
_atom_site_label
_atom_site_fract_x
_atom_site_fract_y
_atom_site_fract_z
_atom_site_U_iso_or_equiv
_atom_site_adp_type
_atom_site_calc_flag
_atom_site_refinement_flags
_atom_site_occupancy
Cu Cu1 0.96275(8) 0.77796(5) 0.54819(12) 0.0331(3) Uani d . 1
Cl Cl1 1.17752(16) 0.77353(13) 0.5213(3) 0.0435(6) Uani d . 1
Cl Cl2 0.76281(19) 0.36907(16) 0.5178(3) 0.0474(6) Uani d . 1
N N1 0.9712(8) 0.7517(6) 0.7761(8) 0.042(2) Uani d . 1
H H1A 1.0425 0.7500 0.8071 0.051 Uiso calc R 1
H H1B 0.9351 0.7926 0.8296 0.051 Uiso calc R 1
N N2 0.9318(5) 0.6496(4) 0.5248(9) 0.0293(15) Uani d . 1
H H2 0.8570 0.6446 0.5110 0.035 Uiso calc R 1
N N3 0.9342(7) 0.7952(5) 0.3300(8) 0.0334(18) Uani d . 1
H H3A 0.8602 0.7929 0.3146 0.040 Uiso calc R 1
H H3B 0.9569 0.8488 0.3046 0.040 Uiso calc R 1
N N4 0.9232(6) 0.9070(4) 0.5903(9) 0.0352(19) Uani d . 1
N N5 0.9536(8) 1.0470(6) 0.6929(13) 0.067(3) Uani d . 1
N N6 1.0935(8) 0.9452(6) 0.6888(13) 0.068(3) Uani d . 1
H H6A 1.1178 0.8942 0.6675 0.082 Uiso calc R 1
H H6B 1.1369 0.9823 0.7311 0.082 Uiso calc R 1
O O1 0.7677(7) 0.4040(6) 0.6715(10) 0.073(3) Uani d . 1
O O2 0.8536(10) 0.3972(11) 0.4474(15) 0.150(6) Uani d . 1
O O3 0.6622(8) 0.3910(6) 0.4527(13) 0.095(3) Uani d . 1
O O4 0.7679(11) 0.2779(6) 0.527(2) 0.147(6) Uani d . 1
C C1 0.9175(9) 0.6660(8) 0.7975(11) 0.051(3) Uani d . 1
H H1C 0.9373 0.6423 0.8959 0.061 Uiso calc R 1
H H1D 0.8373 0.6718 0.7929 0.061 Uiso calc R 1
C C2 0.9566(10) 0.6087(8) 0.6764(12) 0.044(3) Uani d . 1
H H2A 0.9196 0.5531 0.6837 0.053 Uiso calc R 1
H H2B 1.0361 0.5993 0.6865 0.053 Uiso calc R 1
C C3 0.9828(10) 0.6023(7) 0.4021(12) 0.043(3) Uani d . 1
H H3C 0.9596 0.5422 0.4054 0.051 Uiso calc R 1
H H3D 1.0632 0.6043 0.4120 0.051 Uiso calc R 1
C C4 0.9474(10) 0.6433(7) 0.2509(11) 0.046(3) Uani d . 1
H H4A 0.9744 0.6073 0.1685 0.055 Uiso calc R 1
H H4B 0.8668 0.6435 0.2457 0.055 Uiso calc R 1
C C5 0.9880(10) 0.7329(7) 0.2271(12) 0.048(3) Uani d . 1
H H5A 1.0678 0.7344 0.2433 0.057 Uiso calc R 1
H H5B 0.9738 0.7498 0.1229 0.057 Uiso calc R 1
C C6 0.9894(8) 0.9664(6) 0.6565(13) 0.044(2) Uani d . 1
C C7 0.8529(9) 1.0674(6) 0.6526(16) 0.064(4) Uani d . 1
H H7 0.8282 1.1233 0.6721 0.076 Uiso calc R 1
C C8 0.7819(9) 1.0115(6) 0.5838(14) 0.058(3) Uani d . 1
H H8 0.7101 1.0282 0.5577 0.070 Uiso calc R 1
C C9 0.8195(7) 0.9300(5) 0.5542(16) 0.049(2) Uani d . 1
H H9 0.7724 0.8900 0.5084 0.059 Uiso calc R 1

loop_
_atom_site_aniso_label
_atom_site_aniso_U_11
_atom_site_aniso_U_22
_atom_site_aniso_U_33
_atom_site_aniso_U_12
_atom_site_aniso_U_13
_atom_site_aniso_U_23
Cu1 0.0368(5) 0.0226(4) 0.0400(6) -0.0005(4) 0.0013(7) -0.0035(6)
Cl1 0.0263(9) 0.0404(11) 0.0637(19) -0.0001(8) 0.0022(11) -0.0098(14)
Cl2 0.0425(12) 0.0637(14) 0.0359(13) -0.0050(11) -0.0032(11) -0.0019(12)
N1 0.051(6) 0.046(5) 0.031(5) 0.005(4) 0.004(4) -0.004(4)
N2 0.029(3) 0.026(3) 0.032(4) -0.003(3) 0.000(3) -0.009(4)
N3 0.041(4) 0.025(4) 0.034(4) -0.004(3) -0.007(3) 0.004(3)
N4 0.036(4) 0.023(3) 0.046(5) -0.002(3) 0.005(3) -0.005(3)
N5 0.054(6) 0.037(5) 0.111(9) -0.008(4) 0.024(6) -0.024(5)
N6 0.048(5) 0.049(5) 0.107(9) 0.002(4) -0.024(6) -0.031(6)
O1 0.052(5) 0.112(7) 0.055(5) 0.014(5) 0.000(4) -0.018(5)
O2 0.086(8) 0.269(18) 0.095(8) -0.069(10) 0.034(7) 0.011(11)
O3 0.074(6) 0.094(7) 0.117(8) 0.015(5) -0.049(6) -0.013(6)
O4 0.193(12) 0.070(6) 0.177(13) 0.037(7) -0.104(13) -0.018(9)
C1 0.056(7) 0.069(8) 0.027(6) 0.000(6) 0.004(5) 0.026(5)
C2 0.049(6) 0.033(6) 0.051(6) 0.002(5) -0.002(5) 0.000(5)
C3 0.054(7) 0.025(5) 0.048(7) 0.009(5) -0.006(5) -0.016(4)
C4 0.060(7) 0.050(6) 0.027(5) 0.002(5) 0.004(5) -0.009(5)
C5 0.059(7) 0.053(6) 0.032(5) 0.004(5) 0.005(5) -0.006(5)
C6 0.038(5) 0.036(5) 0.059(7) -0.003(4) 0.010(5) -0.016(5)
C7 0.052(7) 0.030(5) 0.109(11) 0.001(5) 0.032(7) -0.017(6)
C8 0.042(5) 0.049(6) 0.083(10) 0.006(5) 0.013(6) -0.001(6)
C9 0.034(4) 0.037(4) 0.076(7) 0.002(4) -0.010(6) -0.017(6)

loop_
_atom_type_symbol
_atom_type_description
_atom_type_scat_dispersion_real
_atom_type_scat_dispersion_imag
_atom_type_scat_source
C C 0.0033 0.0016 'International Tables Vol C Tables 4.2.6.8 and 6.1.1.4'
H H 0.0000 0.0000 'International Tables Vol C Tables 4.2.6.8 and 6.1.1.4'
N N 0.0061 0.0033 'International Tables Vol C Tables 4.2.6.8 and 6.1.1.4'
Cu Cu 0.3201 1.2651 'International Tables Vol C Tables 4.2.6.8 and 6.1.1.4'
O O 0.0106 0.0060 'International Tables Vol C Tables 4.2.6.8 and 6.1.1.4'
Cl Cl 0.1484 0.1585 'International Tables Vol C Tables 4.2.6.8 and 6.1.1.4'

loop_
_geom_angle_atom_site_label_1
_geom_angle_atom_site_label_2
_geom_angle_atom_site_label_3
_geom_angle
N3 Cu1 N2 90.1(3)
N3 Cu1 N1 172.0(3)
N2 Cu1 N1 85.1(4)
N3 Cu1 N4 90.2(3)
N2 Cu1 N4 155.8(2)
N1 Cu1 N4 91.5(3)
N3 Cu1 Cl1 95.1(2)
N2 Cu1 Cl1 98.47(19)
N1 Cu1 Cl1 92.0(3)
N4 Cu1 Cl1 105.58(19)
O2 Cl2 O3 116.4(8)
O2 Cl2 O4 108.5(10)
O3 Cl2 O4 107.9(6)
O2 Cl2 O1 106.2(7)
O3 Cl2 O1 109.3(6)
O4 Cl2 O1 108.3(8)
C1 N1 Cu1 106.2(6)
C1 N1 H1A 110.5
Cu1 N1 H1A 110.5
C1 N1 H1B 110.5
Cu1 N1 H1B 110.5
H1A N1 H1B 108.7
C3 N2 C2 111.6(6)
C3 N2 Cu1 119.6(6)
C2 N2 Cu1 106.5(6)
C3 N2 H2 106.1
C2 N2 H2 106.1
Cu1 N2 H2 106.1
C5 N3 Cu1 115.8(6)
C5 N3 H3A 108.3
Cu1 N3 H3A 108.3
C5 N3 H3B 108.3
Cu1 N3 H3B 108.3
H3A N3 H3B 107.4
C9 N4 C6 118.2(8)
C9 N4 Cu1 115.2(6)
C6 N4 Cu1 126.5(6)
C7 N5 C6 116.9(10)
C6 N6 H6A 120.0
C6 N6 H6B 120.0
H6A N6 H6B 120.0
C2 C1 N1 107.9(8)
C2 C1 H1C 110.1
N1 C1 H1C 110.1
C2 C1 H1D 110.1
N1 C1 H1D 110.1
H1C C1 H1D 108.4
C1 C2 N2 109.2(8)
C1 C2 H2A 109.8
N2 C2 H2A 109.8
C1 C2 H2B 109.8
N2 C2 H2B 109.8
H2A C2 H2B 108.3
N2 C3 C4 108.9(8)
N2 C3 H3C 109.9
C4 C3 H3C 109.9
N2 C3 H3D 109.9
C4 C3 H3D 109.9
H3C C3 H3D 108.3
C5 C4 C3 114.6(9)
C5 C4 H4A 108.6
C3 C4 H4A 108.6
C5 C4 H4B 108.6
C3 C4 H4B 108.6
H4A C4 H4B 107.6
N3 C5 C4 112.3(9)
N3 C5 H5A 109.1
C4 C5 H5A 109.1
N3 C5 H5B 109.1
C4 C5 H5B 109.1
H5A C5 H5B 107.9
N6 C6 N4 118.8(9)
N6 C6 N5 118.4(9)
N4 C6 N5 122.7(9)
N5 C7 C8 123.6(10)
N5 C7 H7 118.2
C8 C7 H7 118.2
C7 C8 C9 117.7(10)
C7 C8 H8 121.1
C9 C8 H8 121.1
N4 C9 C8 120.7(9)
N4 C9 H9 119.7
C8 C9 H9 119.7

loop_
_geom_bond_atom_site_label_1
_geom_bond_atom_site_label_2
_geom_bond_distance
_geom_bond_publ_flag
Cu1 N1 2.050(8) y
Cu1 N2 2.029(6) y
Cu1 N3 1.969(7) y
Cu1 N4 2.082(7) y
Cu1 Cl1 2.593(2) y
Cl2 O1 1.458(9) ?
Cl2 O2 1.328(10) ?
Cl2 O3 1.381(9) ?
Cl2 O4 1.413(9) ?
N1 C1 1.485(15) ?
N1 H1A 0.9000 ?
N1 H1B 0.9000 ?
N2 C3 1.440(12) ?
N2 C2 1.507(13) ?
N2 H2 0.9100 ?
N3 C5 1.473(12) ?
N3 H3A 0.9000 ?
N3 H3B 0.9000 ?
N4 C9 1.335(11) ?
N4 C6 1.347(12) ?
N5 C7 1.300(15) ?
N5 C6 1.357(12) ?
N6 C6 1.325(13) ?
N6 H6A 0.8600 ?
N6 H6B 0.8600 ?
C1 C2 1.464(15) ?
C1 H1C 0.9700 ?
C1 H1D 0.9700 ?
C2 H2A 0.9700 ?
C2 H2B 0.9700 ?
C3 C4 1.535(15) ?
C3 H3C 0.9700 ?
C3 H3D 0.9700 ?
C4 C5 1.482(15) ?
C4 H4A 0.9700 ?
C4 H4B 0.9700 ?
C5 H5A 0.9700 ?
C5 H5B 0.9700 ?
C7 C8 1.357(15) ?
C7 H7 0.9300 ?
C8 C9 1.363(12) ?
C8 H8 0.9300 ?
C9 H9 0.9300 ?

loop_
_geom_hbond_atom_site_label_D
_geom_hbond_atom_site_label_H
_geom_hbond_atom_site_label_A
_geom_hbond_site_symmetry_A
_geom_hbond_distance_DH
_geom_hbond_distance_HA
_geom_hbond_distance_DA
_geom_hbond_angle_DHA
N1 H1B O3 3_655 0.90 2.20 3.102(13) 177
N2 H2 Cl1 4_465 0.91 2.50 3.279(6) 143
N3 H3B N5 2_774 0.90 2.17 3.036(12) 161
N6 H6A Cl1 . 0.86 2.38 3.198(10) 160
N6 H6B O1 4_565 0.86 2.42 3.136(13) 142
